data_4343701
loop_
_publ_author_name
'Lewing, Dennis'
'Koppetz, Hannah'
'Hahn, F. Ekkehardt'

_publ_section_title
;
 Reversible Formation and Transmetalation of Schiff-Base Complexes in
 Subcomponent Self-Assembly Reactions.
;
_journal_issue 15
_journal_name_full 'Inorganic chemistry'
_journal_page_first 7653
_journal_page_last 7659
_journal_paper_doi 10.1021/acs.inorgchem.5b01334
_journal_volume 54
_journal_year 2015
_chemical_formula_sum 'C46 H42 N6 Ni2 O2 S4'
_chemical_formula_weight 956.52
_chemical_name_systematic
; 
 ? 
;
_space_group_IT_number 14
_symmetry_cell_setting monoclinic
_symmetry_space_group_name_Hall '-P 2yn'
_symmetry_space_group_name_H-M 'P 1 21/n 1'
_atom_sites_solution_hydrogens geom
_atom_sites_solution_primary direct
_atom_sites_solution_secondary difmap
_audit_creation_method SHELXL-97
_cell_angle_alpha 90.00
_cell_angle_beta 102.3510(10)
_cell_angle_gamma 90.00
_cell_formula_units_Z 2
_cell_length_a 9.5835(5)
_cell_length_b 11.9723(6)
_cell_length_c 18.4742(9)
_cell_measurement_reflns_used 900
_cell_measurement_temperature 153(2)
_cell_measurement_theta_max 22.5
_cell_measurement_theta_min 1
_cell_volume 2070.61(18)
_computing_cell_refinement 'APEX2(Bruker AXS, 2007)'
_computing_data_collection 'APEX2(Bruker AXS, 2007)'
_computing_data_reduction 'SAINT,SADABS (Bruker AXS, 2007 )'
_computing_molecular_graphics
;
ORTEP3,L.J. Farrugia, J. Appl. Cryst. (1997) 30, 565
;
_computing_publication_material
; 
 Refinement of F^2^ against ALL reflections.  The weighted R-factor wR and 
 goodness of fit S are based on F^2^, conventional R-factors R are based 
 on F, with F set to zero for negative F^2^. The threshold expression of 
 F^2^ > 2sigma(F^2^) is used only for calculating R-factors(gt) etc. and is 
 not relevant to the choice of reflections for refinement.  R-factors based 
 on F^2^ are statistically about twice as large as those based on F, and R- 
 factors based on ALL data will be even larger. 
;
_computing_structure_refinement
;
SHELXL-97, G. M. Sheldrick, Acta Cryst. (2008) A64, 112-122
;
_computing_structure_solution
;
SHELXS-97 , G. M. Sheldrick, Acta Cryst. (2008) A64, 112-122
;
_diffrn_ambient_temperature 153(2)
_diffrn_detector_area_resol_mean 80
_diffrn_measured_fraction_theta_full 1.000
_diffrn_measured_fraction_theta_max 1.000
_diffrn_measurement_device_type 'CCD area detector'
_diffrn_measurement_method 'Omega and Phi scans'
_diffrn_radiation_monochromator graphite
_diffrn_radiation_source 'rotating anode'
_diffrn_radiation_type MoK\a
_diffrn_radiation_wavelength 0.71073
_diffrn_reflns_av_R_equivalents 0.0405
_diffrn_reflns_av_sigmaI/netI 0.0390
_diffrn_reflns_limit_h_max 13
_diffrn_reflns_limit_h_min -13
_diffrn_reflns_limit_k_max 17
_diffrn_reflns_limit_k_min -17
_diffrn_reflns_limit_l_max 26
_diffrn_reflns_limit_l_min -26
_diffrn_reflns_number 24641
_diffrn_reflns_theta_full 30.50
_diffrn_reflns_theta_max 30.50
_diffrn_reflns_theta_min 2.04
_exptl_absorpt_coefficient_mu 1.160
_exptl_absorpt_correction_T_max 0.9551
_exptl_absorpt_correction_T_min 0.8929
_exptl_absorpt_correction_type multi-scan
_exptl_absorpt_process_details
; 
 Corrections were done with the SADABS program, utilizing the none merged
 raw data obtained from the integration process. Integration and final cell
 refinement were done with SAINT.

 SADABS reports ratio of Tmin/Tmax = 0.803617  

;
_exptl_crystal_colour black
_exptl_crystal_density_diffrn 1.534
_exptl_crystal_density_method 'not measured'
_exptl_crystal_description 'metallic hexagon'
_exptl_crystal_F_000 992
_exptl_crystal_size_max 0.10
_exptl_crystal_size_mid 0.05
_exptl_crystal_size_min 0.04
_refine_diff_density_max 0.500
_refine_diff_density_min -0.299
_refine_diff_density_rms 0.085
_refine_ls_extinction_method none
_refine_ls_goodness_of_fit_ref 1.024
_refine_ls_hydrogen_treatment noref
_refine_ls_matrix_type full
_refine_ls_number_parameters 273
_refine_ls_number_reflns 6309
_refine_ls_number_restraints 0
_refine_ls_restrained_S_all 1.024
_refine_ls_R_factor_all 0.0561
_refine_ls_R_factor_gt 0.0378
_refine_ls_shift/su_max 0.000
_refine_ls_shift/su_mean 0.000
_refine_ls_structure_factor_coef Fsqd
_refine_ls_weighting_details 'calc w=1/[\s^2^(Fo^2^)+(0.0496P)^2^+0.4869P] where P=(Fo^2^+2Fc^2^)/3'
_refine_ls_weighting_scheme calc
_refine_ls_wR_factor_gt 0.0871
_refine_ls_wR_factor_ref 0.0957
_reflns_number_gt 4893
_reflns_number_total 6309
_reflns_threshold_expression >2sigma(I)
_cod_data_source_file ic5b01334_si_002.cif
_cod_data_source_block '[6]'
_cod_depositor_comments 'Adding full bibliography for 4343698--4343701.cif.'
_cod_original_sg_symbol_H-M P2(1)/n
_cod_database_code 4343701

loop_
_symmetry_equiv_pos_as_xyz
'x, y, z'
'-x+1/2, y+1/2, -z+1/2'
'-x, -y, -z'
'x-1/2, -y-1/2, z-1/2'

loop_
_atom_site_label
_atom_site_type_symbol
_atom_site_fract_x
_atom_site_fract_y
_atom_site_fract_z
_atom_site_U_iso_or_equiv
_atom_site_adp_type
_atom_site_occupancy
_atom_site_symmetry_multiplicity
_atom_site_calc_flag
_atom_site_refinement_flags
Ni1 Ni 0.33162(2) 0.866856(19) 0.109331(13) 0.01607(7) Uani 1 1 d .
S1 S 0.56145(5) 0.89606(4) 0.12088(3) 0.02399(11) Uani 1 1 d .
S2 S 0.41114(5) 0.71403(4) 0.16425(3) 0.02252(11) Uani 1 1 d .
N1 N 0.29210(16) 0.99642(13) 0.04377(8) 0.0166(3) Uani 1 1 d .
N2 N 0.13415(16) 0.84730(12) 0.11856(8) 0.0159(3) Uani 1 1 d .
C1 C 0.35560(19) 1.09213(16) 0.05452(10) 0.0197(4) Uani 1 1 d .
H1 H 0.3208 1.1502 0.0204 0.024 Uiso 1 1 calc R
C2 C 0.4760(2) 1.11801(16) 0.11463(10) 0.0203(4) Uani 1 1 d .
C3 C 0.5766(2) 1.03656(17) 0.14669(10) 0.0209(4) Uani 1 1 d .
C4 C 0.6969(2) 1.07300(19) 0.19873(11) 0.0272(4) Uani 1 1 d .
H4 H 0.7683 1.0203 0.2196 0.033 Uiso 1 1 calc R
C5 C 0.7143(2) 1.1831(2) 0.22030(12) 0.0314(5) Uani 1 1 d .
H5 H 0.7961 1.2050 0.2563 0.038 Uiso 1 1 calc R
C6 C 0.6128(2) 1.26237(19) 0.18973(13) 0.0322(5) Uani 1 1 d .
H6 H 0.6237 1.3380 0.2055 0.039 Uiso 1 1 calc R
C7 C 0.4960(2) 1.23002(18) 0.13613(12) 0.0275(4) Uani 1 1 d .
H7 H 0.4284 1.2845 0.1136 0.033 Uiso 1 1 calc R
C8 C 0.0728(2) 0.75933(15) 0.13980(10) 0.0186(4) Uani 1 1 d .
H8 H -0.0243 0.7690 0.1425 0.022 Uiso 1 1 calc R
C9 C 0.1309(2) 0.64981(15) 0.15969(10) 0.0190(4) Uani 1 1 d .
C10 C 0.2750(2) 0.62029(15) 0.16797(10) 0.0191(4) Uani 1 1 d .
C11 C 0.3140(2) 0.50792(16) 0.18463(11) 0.0231(4) Uani 1 1 d .
H11 H 0.4102 0.4855 0.1876 0.028 Uiso 1 1 calc R
C12 C 0.2154(2) 0.43002(16) 0.19662(11) 0.0253(4) Uani 1 1 d .
H12 H 0.2445 0.3551 0.2080 0.030 Uiso 1 1 calc R
C13 C 0.0736(2) 0.46034(17) 0.19216(11) 0.0270(4) Uani 1 1 d .
H13 H 0.0064 0.4072 0.2020 0.032 Uiso 1 1 calc R
C14 C 0.0322(2) 0.56870(17) 0.17324(11) 0.0243(4) Uani 1 1 d .
H14 H -0.0649 0.5893 0.1692 0.029 Uiso 1 1 calc R
C15 C 0.03534(19) 0.94024(15) 0.09940(10) 0.0163(3) Uani 1 1 d .
C16 C 0.0661(2) 1.04401(15) 0.13248(10) 0.0180(3) Uani 1 1 d .
H16 H 0.1512 1.0553 0.1690 0.022 Uiso 1 1 calc R
C17 C -0.0300(2) 1.13130(16) 0.11112(10) 0.0202(4) Uani 1 1 d .
H17 H -0.0128 1.2017 0.1351 0.024 Uiso 1 1 calc R
C18 C -0.1505(2) 1.11624(15) 0.05515(10) 0.0188(4) Uani 1 1 d .
H18 H -0.2147 1.1766 0.0404 0.023 Uiso 1 1 calc R
C19 C -0.17742(18) 1.01317(15) 0.02082(10) 0.0158(3) Uani 1 1 d .
C20 C -0.08660(19) 0.92347(15) 0.04444(10) 0.0163(3) Uani 1 1 d .
H20 H -0.1078 0.8516 0.0232 0.020 Uiso 1 1 calc R
O31 O 0.1843(2) 0.32348(14) 1.01384(10) 0.0452(5) Uani 1 1 d .
N31 N 0.2580(2) 0.48540(15) 0.96977(10) 0.0294(4) Uani 1 1 d .
C31 C 0.1825(2) 0.42538(18) 1.00837(12) 0.0312(5) Uani 1 1 d .
H31 H 0.1218 0.4650 1.0339 0.037 Uiso 1 1 calc R
C32 C 0.3501(3) 0.4322(2) 0.92697(15) 0.0452(6) Uani 1 1 d .
H32A H 0.3549 0.3519 0.9373 0.068 Uiso 1 1 calc R
H32B H 0.4461 0.4645 0.9407 0.068 Uiso 1 1 calc R
H32C H 0.3113 0.4445 0.8740 0.068 Uiso 1 1 calc R
C33 C 0.2414(3) 0.60560(18) 0.96448(13) 0.0359(5) Uani 1 1 d .
H33A H 0.1713 0.6296 0.9929 0.054 Uiso 1 1 calc R
H33B H 0.2083 0.6270 0.9124 0.054 Uiso 1 1 calc R
H33C H 0.3334 0.6415 0.9846 0.054 Uiso 1 1 calc R

loop_
_atom_site_aniso_label
_atom_site_aniso_U_11
_atom_site_aniso_U_22
_atom_site_aniso_U_33
_atom_site_aniso_U_23
_atom_site_aniso_U_13
_atom_site_aniso_U_12
Ni1 0.01336(11) 0.01579(12) 0.01794(12) 0.00233(9) 0.00089(8) 0.00073(8)
S1 0.0152(2) 0.0237(2) 0.0324(3) 0.0047(2) 0.00369(19) 0.00202(17)
S2 0.0169(2) 0.0190(2) 0.0295(3) 0.00486(18) 0.00017(18) 0.00198(17)
N1 0.0125(7) 0.0179(7) 0.0183(7) 0.0014(6) 0.0009(5) 0.0010(6)
N2 0.0164(7) 0.0144(7) 0.0154(7) 0.0009(5) -0.0003(6) 0.0011(5)
C1 0.0169(9) 0.0195(9) 0.0215(9) 0.0031(7) 0.0013(7) -0.0005(7)
C2 0.0155(8) 0.0246(10) 0.0198(9) 0.0012(7) 0.0015(7) -0.0039(7)
C3 0.0161(8) 0.0265(10) 0.0199(9) 0.0032(7) 0.0034(7) -0.0027(7)
C4 0.0167(9) 0.0389(12) 0.0243(10) 0.0068(9) 0.0006(7) -0.0022(8)
C5 0.0224(10) 0.0457(13) 0.0232(10) -0.0005(9) -0.0015(8) -0.0125(9)
C6 0.0304(11) 0.0311(11) 0.0327(12) -0.0053(9) 0.0015(9) -0.0100(9)
C7 0.0232(10) 0.0270(10) 0.0302(11) -0.0002(8) 0.0007(8) -0.0041(8)
C8 0.0182(9) 0.0193(9) 0.0182(9) 0.0022(7) 0.0034(7) 0.0011(7)
C9 0.0234(9) 0.0167(9) 0.0162(8) 0.0025(7) 0.0031(7) 0.0001(7)
C10 0.0218(9) 0.0193(9) 0.0144(8) 0.0006(7) 0.0002(7) 0.0005(7)
C11 0.0277(10) 0.0197(9) 0.0196(9) 0.0003(7) 0.0000(7) 0.0046(8)
C12 0.0377(12) 0.0163(9) 0.0198(9) 0.0019(7) 0.0017(8) 0.0015(8)
C13 0.0348(11) 0.0219(10) 0.0247(10) 0.0039(8) 0.0072(8) -0.0058(8)
C14 0.0247(10) 0.0231(10) 0.0253(10) 0.0033(8) 0.0056(8) -0.0011(8)
C15 0.0163(8) 0.0160(8) 0.0166(8) 0.0030(6) 0.0037(6) 0.0016(6)
C16 0.0186(8) 0.0190(9) 0.0157(8) -0.0008(7) 0.0021(7) -0.0002(7)
C17 0.0236(9) 0.0161(8) 0.0199(9) -0.0036(7) 0.0025(7) -0.0007(7)
C18 0.0179(9) 0.0167(9) 0.0213(9) 0.0004(7) 0.0032(7) 0.0026(7)
C19 0.0141(8) 0.0188(8) 0.0144(8) 0.0016(6) 0.0026(6) -0.0011(6)
C20 0.0172(8) 0.0143(8) 0.0171(8) 0.0017(6) 0.0030(6) -0.0009(6)
O31 0.0576(12) 0.0191(8) 0.0517(11) 0.0002(7) -0.0041(9) -0.0026(8)
N31 0.0360(10) 0.0219(9) 0.0291(9) -0.0035(7) 0.0047(8) 0.0049(7)
C31 0.0358(12) 0.0237(10) 0.0288(11) -0.0025(8) -0.0046(9) 0.0016(9)
C32 0.0402(14) 0.0505(16) 0.0444(15) -0.0132(12) 0.0081(12) 0.0087(12)
C33 0.0470(14) 0.0224(11) 0.0355(12) 0.0024(9) 0.0026(11) 0.0016(10)

loop_
_atom_type_symbol
_atom_type_description
_atom_type_scat_dispersion_real
_atom_type_scat_dispersion_imag
_atom_type_scat_source
C C 0.0033 0.0016 'International Tables Vol C Tables 4.2.6.8 and 6.1.1.4'
H H 0.0000 0.0000 'International Tables Vol C Tables 4.2.6.8 and 6.1.1.4'
N N 0.0061 0.0033 'International Tables Vol C Tables 4.2.6.8 and 6.1.1.4'
O O 0.0106 0.0060 'International Tables Vol C Tables 4.2.6.8 and 6.1.1.4'
S S 0.1246 0.1234 'International Tables Vol C Tables 4.2.6.8 and 6.1.1.4'
Ni Ni 0.3393 1.1124 'International Tables Vol C Tables 4.2.6.8 and 6.1.1.4'

loop_
_geom_angle_atom_site_label_1
_geom_angle_atom_site_label_2
_geom_angle_atom_site_label_3
_geom_angle
_geom_angle_site_symmetry_1
_geom_angle_site_symmetry_3
N2 Ni1 N1 94.96(6) . .
N2 Ni1 S2 96.27(5) . .
N1 Ni1 S2 165.81(5) . .
N2 Ni1 S1 169.40(5) . .
N1 Ni1 S1 89.50(5) . .
S2 Ni1 S1 80.95(2) . .
C3 S1 Ni1 101.73(7) . .
C10 S2 Ni1 112.08(7) . .
C1 N1 C19 116.59(15) . 3_575
C1 N1 Ni1 125.86(13) . .
C19 N1 Ni1 117.48(11) 3_575 .
C8 N2 C15 112.23(15) . .
C8 N2 Ni1 129.07(13) . .
C15 N2 Ni1 118.69(11) . .
N1 C1 C2 125.24(17) . .
C7 C2 C3 120.26(18) . .
C7 C2 C1 117.31(18) . .
C3 C2 C1 122.23(18) . .
C4 C3 C2 117.42(19) . .
C4 C3 S1 119.66(16) . .
C2 C3 S1 122.84(15) . .
C5 C4 C3 121.8(2) . .
C4 C5 C6 120.37(19) . .
C7 C6 C5 119.3(2) . .
C6 C7 C2 120.8(2) . .
N2 C8 C9 129.49(17) . .
C10 C9 C14 119.21(17) . .
C10 C9 C8 125.10(17) . .
C14 C9 C8 115.68(17) . .
C9 C10 C11 118.18(18) . .
C9 C10 S2 124.38(14) . .
C11 C10 S2 117.35(15) . .
C12 C11 C10 121.41(19) . .
C11 C12 C13 120.52(18) . .
C14 C13 C12 118.98(19) . .
C13 C14 C9 121.55(19) . .
C16 C15 C20 121.16(16) . .
C16 C15 N2 120.76(16) . .
C20 C15 N2 118.00(15) . .
C15 C16 C17 118.78(17) . .
C18 C17 C16 120.55(17) . .
C19 C18 C17 120.02(17) . .
C18 C19 C20 120.04(16) . .
C18 C19 N1 118.89(16) . 3_575
C20 C19 N1 120.80(16) . 3_575
C15 C20 C19 119.31(16) . .
C31 N31 C33 120.54(19) . .
C31 N31 C32 121.3(2) . .
C33 N31 C32 118.0(2) . .
O31 C31 N31 125.6(2) . .

loop_
_geom_bond_atom_site_label_1
_geom_bond_atom_site_label_2
_geom_bond_distance
_geom_bond_site_symmetry_2
Ni1 N2 1.9503(16) .
Ni1 N1 1.9545(15) .
Ni1 S2 2.1511(5) .
Ni1 S1 2.1949(6) .
S1 C3 1.746(2) .
S2 C10 1.733(2) .
N1 C1 1.293(2) .
N1 C19 1.444(2) 3_575
N2 C8 1.307(2) .
N2 C15 1.455(2) .
C1 C2 1.454(3) .
C2 C7 1.400(3) .
C2 C3 1.409(3) .
C3 C4 1.403(3) .
C4 C5 1.377(3) .
C5 C6 1.389(3) .
C6 C7 1.382(3) .
C8 C9 1.441(3) .
C9 C10 1.402(3) .
C9 C14 1.415(3) .
C10 C11 1.412(3) .
C11 C12 1.379(3) .
C12 C13 1.392(3) .
C13 C14 1.380(3) .
C15 C16 1.388(2) .
C15 C20 1.389(2) .
C16 C17 1.393(3) .
C17 C18 1.388(3) .
C18 C19 1.386(2) .
C19 C20 1.392(2) .
C19 N1 1.444(2) 3_575
O31 C31 1.224(3) .
N31 C31 1.330(3) .
N31 C33 1.449(3) .
N31 C32 1.452(3) .
